data_4104426
loop_
_publ_author_name
'Thomas S. Teets'
'Daniel G. Nocera'

_publ_section_title
;
 Halogen Photoreductive Elimination from Gold(III) Centers
;
_journal_name_full 'Journal of the American Chemical Society'
_journal_page_first 7411
_journal_page_last 7420
_journal_paper_doi 10.1021/ja9009937
_journal_volume 131
_journal_year 2009
_chemical_formula_sum 'C27 H50 Au2 Br6 Cl2 P2'
_chemical_formula_weight 1380.90
_chemical_name_common dcpmAu2Br6
_chemical_name_systematic
; 
 ? 
;
_space_group_IT_number 14
_symmetry_cell_setting monoclinic
_symmetry_space_group_name_Hall '-P 2yn'
_symmetry_space_group_name_H-M 'P 1 21/n 1'
_atom_sites_solution_hydrogens geom
_atom_sites_solution_primary direct
_atom_sites_solution_secondary difmap
_audit_creation_method SHELXL-97
_cell_angle_alpha 90.00
_cell_angle_beta 96.941(2)
_cell_angle_gamma 90.00
_cell_formula_units_Z 4
_cell_length_a 9.5914(8)
_cell_length_b 15.0383(13)
_cell_length_c 26.602(2)
_cell_measurement_temperature 296(2)
_cell_volume 3808.9(5)
_computing_structure_refinement 'SHELXL-97 (Sheldrick, 2008)'
_computing_structure_solution 'SHELXS-97 (Sheldrick, 2008)'
_diffrn_ambient_temperature 296(2)
_diffrn_measured_fraction_theta_full 1.000
_diffrn_measured_fraction_theta_max 1.000
_diffrn_radiation_monochromator graphite
_diffrn_radiation_source 'fine-focus sealed tube'
_diffrn_radiation_type MoK\a
_diffrn_radiation_wavelength 0.71073
_diffrn_reflns_av_R_equivalents 0.0572
_diffrn_reflns_av_sigmaI/netI 0.0311
_diffrn_reflns_limit_h_max 12
_diffrn_reflns_limit_h_min -12
_diffrn_reflns_limit_k_max 19
_diffrn_reflns_limit_k_min -19
_diffrn_reflns_limit_l_max 34
_diffrn_reflns_limit_l_min -34
_diffrn_reflns_number 75308
_diffrn_reflns_theta_full 27.88
_diffrn_reflns_theta_max 27.88
_diffrn_reflns_theta_min 1.54
_exptl_absorpt_coefficient_mu 14.232
_exptl_absorpt_correction_T_max 0.0657
_exptl_absorpt_correction_T_min 0.0530
_exptl_absorpt_correction_type multi-scan
_exptl_absorpt_process_details sadabs
_exptl_crystal_colour red
_exptl_crystal_density_diffrn 2.408
_exptl_crystal_description block
_exptl_crystal_F_000 2576
_exptl_crystal_size_max 0.5
_exptl_crystal_size_mid 0.5
_exptl_crystal_size_min 0.42
_refine_diff_density_max 1.700
_refine_diff_density_min -1.424
_refine_diff_density_rms 0.197
_refine_ls_extinction_method none
_refine_ls_goodness_of_fit_ref 1.173
_refine_ls_hydrogen_treatment noref
_refine_ls_matrix_type full
_refine_ls_number_parameters 362
_refine_ls_number_reflns 9102
_refine_ls_number_restraints 281
_refine_ls_restrained_S_all 1.155
_refine_ls_R_factor_all 0.0407
_refine_ls_R_factor_gt 0.0344
_refine_ls_shift/su_max 0.001
_refine_ls_shift/su_mean 0.000
_refine_ls_structure_factor_coef Fsqd
_refine_ls_weighting_details 'calc w=1/[\s^2^(Fo^2^)+(0.0146P)^2^+38.1345P] where P=(Fo^2^+2Fc^2^)/3'
_refine_ls_weighting_scheme calc
_refine_ls_wR_factor_gt 0.0730
_refine_ls_wR_factor_ref 0.0749
_reflns_number_gt 8162
_reflns_number_total 9102
_reflns_threshold_expression >2sigma(I)
_cod_data_source_file ja9009937_si_003.cif
_cod_data_source_block a
_cod_original_cell_volume 3808.9(6)
_cod_database_code 4104426

loop_
_symmetry_equiv_pos_as_xyz
'x, y, z'
'-x+1/2, y+1/2, -z+1/2'
'-x, -y, -z'
'x-1/2, -y-1/2, z-1/2'

loop_
_atom_site_label
_atom_site_type_symbol
_atom_site_fract_x
_atom_site_fract_y
_atom_site_fract_z
_atom_site_U_iso_or_equiv
_atom_site_adp_type
_atom_site_occupancy
_atom_site_symmetry_multiplicity
_atom_site_calc_flag
_atom_site_refinement_flags
_atom_site_disorder_group
Au1 Au 0.12273(2) 0.715800(15) 0.238599(8) 0.01159(5) Uani 1 1 d U .
Br1 Br 0.17264(7) 0.86864(4) 0.21616(2) 0.01886(13) Uani 1 1 d U .
Br2 Br -0.09876(6) 0.77021(5) 0.26540(3) 0.02315(14) Uani 1 1 d U .
Br3 Br 0.07724(6) 0.57006(4) 0.27232(2) 0.01823(12) Uani 1 1 d U .
P1 P 0.32915(15) 0.65505(10) 0.21385(5) 0.0104(3) Uani 1 1 d U .
C11 C 0.4371(6) 0.6169(4) 0.2721(2) 0.0132(11) Uani 1 1 d U .
H11A H 0.3889 0.5644 0.2834 0.016 Uiso 1 1 calc R .
C12 C 0.4390(6) 0.6848(4) 0.3151(2) 0.0159(11) Uani 1 1 d U .
H12A H 0.4833 0.7393 0.3055 0.019 Uiso 1 1 calc R .
H12B H 0.3435 0.6987 0.3208 0.019 Uiso 1 1 calc R .
C13 C 0.5195(7) 0.6481(5) 0.3637(2) 0.0238(14) Uani 1 1 d U .
H13A H 0.5225 0.6927 0.3902 0.029 Uiso 1 1 calc R .
H13B H 0.4707 0.5965 0.3747 0.029 Uiso 1 1 calc R .
C14 C 0.6678(7) 0.6223(5) 0.3559(2) 0.0236(14) Uani 1 1 d U .
H14A H 0.7162 0.5987 0.3871 0.028 Uiso 1 1 calc R .
H14B H 0.7184 0.6744 0.3466 0.028 Uiso 1 1 calc R .
C15 C 0.6652(7) 0.5524(5) 0.3141(3) 0.0241(14) Uani 1 1 d U .
H15A H 0.6208 0.4987 0.3248 0.029 Uiso 1 1 calc R .
H15B H 0.7609 0.5376 0.3089 0.029 Uiso 1 1 calc R .
C16 C 0.5856(6) 0.5851(4) 0.2641(2) 0.0174(12) Uani 1 1 d U .
H16A H 0.5787 0.5372 0.2395 0.021 Uiso 1 1 calc R .
H16B H 0.6370 0.6336 0.2509 0.021 Uiso 1 1 calc R .
C21 C 0.4231(6) 0.7317(4) 0.1762(2) 0.0134(11) Uani 1 1 d U .
H21A H 0.3518 0.7646 0.1541 0.016 Uiso 1 1 calc R .
C22 C 0.5193(6) 0.6863(4) 0.1416(2) 0.0161(12) Uani 1 1 d U .
H22A H 0.4673 0.6407 0.1214 0.019 Uiso 1 1 calc R .
H22B H 0.5977 0.6581 0.1620 0.019 Uiso 1 1 calc R .
C23 C 0.5741(7) 0.7563(5) 0.1065(2) 0.0220(13) Uani 1 1 d U .
H23A H 0.6354 0.7280 0.0848 0.026 Uiso 1 1 calc R .
H23B H 0.4957 0.7824 0.0850 0.026 Uiso 1 1 calc R .
C24 C 0.6546(7) 0.8292(5) 0.1376(3) 0.0247(14) Uani 1 1 d U .
H24A H 0.6821 0.8749 0.1150 0.030 Uiso 1 1 calc R .
H24B H 0.7393 0.8043 0.1558 0.030 Uiso 1 1 calc R .
C25 C 0.5646(8) 0.8712(5) 0.1757(3) 0.0257(14) Uani 1 1 d U .
H25A H 0.6208 0.9140 0.1966 0.031 Uiso 1 1 calc R .
H25B H 0.4860 0.9027 0.1574 0.031 Uiso 1 1 calc R .
C26 C 0.5102(6) 0.8008(4) 0.2091(2) 0.0168(12) Uani 1 1 d U .
H26A H 0.4523 0.8284 0.2322 0.020 Uiso 1 1 calc R .
H26B H 0.5885 0.7717 0.2290 0.020 Uiso 1 1 calc R .
C1 C 0.3019(6) 0.5500(4) 0.1783(2) 0.0112(10) Uani 1 1 d U .
H1A H 0.3951 0.5301 0.1728 0.013 Uiso 1 1 calc R .
H1B H 0.2688 0.5079 0.2018 0.013 Uiso 1 1 calc R .
Au2 Au 0.19541(2) 0.650197(15) 0.060423(8) 0.01360(6) Uani 1 1 d U .
Br4 Br 0.37158(7) 0.58310(4) 0.01398(2) 0.02026(13) Uani 1 1 d U .
Br5 Br 0.03977(7) 0.73192(4) 0.10909(2) 0.01949(13) Uani 1 1 d U .
Br6 Br 0.18062(8) 0.77226(5) -0.00159(3) 0.03176(17) Uani 1 1 d U .
P2 P 0.19119(15) 0.53155(10) 0.11787(5) 0.0103(3) Uani 1 1 d U .
C31 C 0.0116(6) 0.5131(4) 0.1326(2) 0.0122(11) Uani 1 1 d U .
H31A H -0.0076 0.5616 0.1554 0.015 Uiso 1 1 calc R .
C32 C -0.0088(6) 0.4265(4) 0.1619(2) 0.0148(11) Uani 1 1 d U .
H32A H 0.0015 0.3757 0.1402 0.018 Uiso 1 1 calc R .
H32B H 0.0623 0.4224 0.1910 0.018 Uiso 1 1 calc R .
C33 C -0.1554(6) 0.4253(5) 0.1796(2) 0.0206(13) Uani 1 1 d U .
H33A H -0.1606 0.4714 0.2049 0.025 Uiso 1 1 calc R .
H33B H -0.1700 0.3685 0.1955 0.025 Uiso 1 1 calc R .
C34 C -0.2721(7) 0.4403(5) 0.1356(3) 0.0229(14) Uani 1 1 d U .
H34A H -0.2771 0.3891 0.1132 0.028 Uiso 1 1 calc R .
H34B H -0.3616 0.4455 0.1489 0.028 Uiso 1 1 calc R .
C35 C -0.2468(6) 0.5231(4) 0.1057(2) 0.0191(12) Uani 1 1 d U .
H35A H -0.2522 0.5751 0.1270 0.023 Uiso 1 1 calc R .
H35B H -0.3190 0.5282 0.0770 0.023 Uiso 1 1 calc R .
C36 C -0.1031(6) 0.5195(4) 0.0870(2) 0.0141(11) Uani 1 1 d U .
H36A H -0.0887 0.5725 0.0675 0.017 Uiso 1 1 calc R .
H36B H -0.0978 0.4682 0.0652 0.017 Uiso 1 1 calc R .
C41 C 0.2650(6) 0.4307(4) 0.0924(2) 0.0132(11) Uani 1 1 d U .
H41A H 0.3512 0.4499 0.0792 0.016 Uiso 1 1 calc R .
C42 C 0.1693(6) 0.3952(4) 0.0466(2) 0.0155(11) Uani 1 1 d U .
H42A H 0.0843 0.3710 0.0576 0.019 Uiso 1 1 calc R .
H42B H 0.1428 0.4435 0.0232 0.019 Uiso 1 1 calc R .
C43 C 0.2435(7) 0.3230(4) 0.0196(2) 0.0189(12) Uani 1 1 d U .
H43A H 0.3243 0.3482 0.0061 0.023 Uiso 1 1 calc R .
H43B H 0.1801 0.2996 -0.0084 0.023 Uiso 1 1 calc R .
C44 C 0.2911(7) 0.2480(4) 0.0562(2) 0.0213(13) Uani 1 1 d U .
H44A H 0.3437 0.2046 0.0392 0.026 Uiso 1 1 calc R .
H44B H 0.2094 0.2185 0.0667 0.026 Uiso 1 1 calc R .
C45 C 0.3835(7) 0.2835(4) 0.1032(2) 0.0213(13) Uani 1 1 d U .
H45A H 0.4079 0.2348 0.1265 0.026 Uiso 1 1 calc R .
H45B H 0.4699 0.3071 0.0931 0.026 Uiso 1 1 calc R .
C46 C 0.3100(6) 0.3561(4) 0.1303(2) 0.0158(11) Uani 1 1 d U .
H46A H 0.3733 0.3795 0.1584 0.019 Uiso 1 1 calc R .
H46B H 0.2283 0.3317 0.1436 0.019 Uiso 1 1 calc R .
Cl1S Cl 0.8541(2) 0.94039(15) 0.04504(8) 0.0434(5) Uani 1 1 d DU .
C1S C 0.9362(7) 0.9740(5) -0.0095(3) 0.0338(17) Uani 1 1 d DU .
H1S1 H 0.9618 0.9222 -0.0281 0.041 Uiso 1 1 calc R .
H1S2 H 0.8723 1.0103 -0.0319 0.041 Uiso 1 1 calc R .
Cl2S Cl 0.4522(3) 1.02791(19) 0.07512(10) 0.0618(7) Uani 1 1 d DU .
C2S C 0.5100(17) 1.0437(6) 0.0134(4) 0.037(4) Uani 0.54(2) 1 d PDU 1
H2S1 H 0.4547 1.0896 -0.0053 0.044 Uiso 0.54(2) 1 calc PR 1
H2S2 H 0.6080 1.0612 0.0168 0.044 Uiso 0.54(2) 1 calc PR 1
C3S C 0.474(2) 0.9672(8) 0.0179(5) 0.044(5) Uani 0.46(2) 1 d PDU 2
H3S1 H 0.5410 0.9193 0.0252 0.053 Uiso 0.46(2) 1 calc PR 2
H3S2 H 0.3850 0.9420 0.0034 0.053 Uiso 0.46(2) 1 calc PR 2

loop_
_atom_site_aniso_label
_atom_site_aniso_U_11
_atom_site_aniso_U_22
_atom_site_aniso_U_33
_atom_site_aniso_U_23
_atom_site_aniso_U_13
_atom_site_aniso_U_12
Au1 0.01018(10) 0.01219(10) 0.01244(10) -0.00250(8) 0.00153(7) 0.00104(8)
Br1 0.0235(3) 0.0098(3) 0.0236(3) -0.0020(2) 0.0043(2) 0.0025(2)
Br2 0.0125(3) 0.0305(4) 0.0269(3) -0.0065(3) 0.0045(2) 0.0052(2)
Br3 0.0206(3) 0.0167(3) 0.0186(3) 0.0001(2) 0.0074(2) -0.0031(2)
P1 0.0115(6) 0.0092(6) 0.0107(7) -0.0013(5) 0.0019(5) -0.0006(5)
C11 0.014(3) 0.015(3) 0.010(2) -0.003(2) -0.002(2) 0.005(2)
C12 0.018(3) 0.015(3) 0.015(3) -0.006(2) 0.001(2) 0.001(2)
C13 0.023(3) 0.034(4) 0.014(3) -0.001(3) -0.002(2) 0.003(3)
C14 0.023(3) 0.029(4) 0.017(3) -0.001(3) -0.006(2) 0.004(3)
C15 0.021(3) 0.020(3) 0.029(4) 0.003(3) -0.004(3) 0.008(3)
C16 0.012(3) 0.020(3) 0.020(3) -0.005(2) 0.001(2) 0.005(2)
C21 0.014(3) 0.012(3) 0.014(3) 0.000(2) 0.003(2) 0.001(2)
C22 0.016(3) 0.015(3) 0.019(3) -0.003(2) 0.007(2) -0.003(2)
C23 0.024(3) 0.025(3) 0.019(3) 0.001(2) 0.008(3) -0.004(3)
C24 0.029(4) 0.022(3) 0.024(3) -0.001(3) 0.012(3) -0.011(3)
C25 0.031(4) 0.019(3) 0.029(4) -0.004(3) 0.011(3) -0.009(3)
C26 0.015(3) 0.014(3) 0.022(3) -0.004(2) 0.007(2) -0.004(2)
C1 0.014(3) 0.008(2) 0.011(2) -0.0016(19) -0.002(2) 0.001(2)
Au2 0.01665(11) 0.01140(10) 0.01223(11) 0.00250(8) -0.00042(8) -0.00222(8)
Br4 0.0224(3) 0.0234(3) 0.0160(3) -0.0003(2) 0.0069(2) -0.0042(2)
Br5 0.0250(3) 0.0123(3) 0.0203(3) -0.0012(2) -0.0007(2) 0.0042(2)
Br6 0.0405(4) 0.0252(4) 0.0291(4) 0.0175(3) 0.0021(3) -0.0009(3)
P2 0.0122(6) 0.0100(6) 0.0087(7) -0.0007(5) 0.0013(5) -0.0006(5)
C31 0.012(2) 0.017(3) 0.009(3) 0.000(2) 0.0049(19) 0.000(2)
C32 0.013(3) 0.015(3) 0.017(3) 0.001(2) 0.003(2) -0.003(2)
C33 0.015(3) 0.026(3) 0.022(3) 0.006(3) 0.005(2) -0.002(2)
C34 0.014(3) 0.033(4) 0.021(3) 0.002(3) 0.003(2) -0.002(3)
C35 0.014(3) 0.022(3) 0.021(3) 0.001(2) -0.002(2) 0.002(2)
C36 0.015(3) 0.015(3) 0.011(3) -0.001(2) -0.002(2) -0.002(2)
C41 0.018(3) 0.013(3) 0.009(3) -0.002(2) 0.002(2) 0.003(2)
C42 0.016(3) 0.013(3) 0.017(3) -0.002(2) 0.000(2) 0.000(2)
C43 0.022(3) 0.019(3) 0.016(3) -0.004(2) 0.001(2) 0.001(2)
C44 0.025(3) 0.015(3) 0.023(3) -0.006(2) 0.003(3) 0.003(2)
C45 0.027(3) 0.016(3) 0.021(3) -0.002(2) 0.002(2) 0.005(3)
C46 0.019(3) 0.009(3) 0.018(3) -0.002(2) -0.002(2) 0.001(2)
Cl1S 0.0405(11) 0.0489(12) 0.0439(12) 0.0101(10) 0.0180(9) 0.0019(9)
C1S 0.038(4) 0.035(4) 0.029(4) -0.003(3) 0.009(3) 0.003(3)
Cl2S 0.0767(18) 0.0627(16) 0.0464(14) 0.0161(12) 0.0090(12) 0.0300(14)
C2S 0.045(9) 0.028(8) 0.036(8) 0.003(7) 0.002(7) 0.013(7)
C3S 0.052(12) 0.032(10) 0.047(11) 0.020(7) 0.002(10) -0.006(8)

loop_
_atom_type_symbol
_atom_type_description
_atom_type_scat_dispersion_real
_atom_type_scat_dispersion_imag
_atom_type_scat_source
C C 0.0033 0.0016 'International Tables Vol C Tables 4.2.6.8 and 6.1.1.4'
H H 0.0000 0.0000 'International Tables Vol C Tables 4.2.6.8 and 6.1.1.4'
P P 0.1023 0.0942 'International Tables Vol C Tables 4.2.6.8 and 6.1.1.4'
Br Br -0.2901 2.4595 'International Tables Vol C Tables 4.2.6.8 and 6.1.1.4'
Au Au -2.0133 8.8022 'International Tables Vol C Tables 4.2.6.8 and 6.1.1.4'
Cl Cl 0.1484 0.1585 'International Tables Vol C Tables 4.2.6.8 and 6.1.1.4'

loop_
_geom_angle_atom_site_label_1
_geom_angle_atom_site_label_2
_geom_angle_atom_site_label_3
_geom_angle
_geom_angle_site_symmetry_1
P1 Au1 Br3 86.99(4) .
P1 Au1 Br1 95.81(4) .
Br3 Au1 Br1 172.54(2) .
P1 Au1 Br2 176.50(4) .
Br3 Au1 Br2 89.61(2) .
Br1 Au1 Br2 87.67(2) .
C21 P1 C1 107.9(3) .
C21 P1 C11 113.0(3) .
C1 P1 C11 101.2(3) .
C21 P1 Au1 113.31(19) .
C1 P1 Au1 113.93(19) .
C11 P1 Au1 106.98(19) .
C12 C11 C16 112.4(5) .
C12 C11 P1 111.9(4) .
C16 C11 P1 114.5(4) .
C13 C12 C11 110.5(5) .
C14 C13 C12 111.3(5) .
C13 C14 C15 110.2(6) .
C14 C15 C16 111.9(5) .
C15 C16 C11 110.6(5) .
C26 C21 C22 108.5(5) .
C26 C21 P1 112.5(4) .
C22 C21 P1 114.7(4) .
C21 C22 C23 109.4(5) .
C24 C23 C22 110.5(5) .
C23 C24 C25 111.4(5) .
C26 C25 C24 111.0(5) .
C25 C26 C21 109.8(5) .
P2 C1 P1 127.5(3) .
P2 Au2 Br5 88.71(4) .
P2 Au2 Br4 94.76(4) .
Br5 Au2 Br4 173.00(2) .
P2 Au2 Br6 175.63(4) .
Br5 Au2 Br6 89.46(3) .
Br4 Au2 Br6 87.49(3) .
C31 P2 C41 111.6(3) .
C31 P2 C1 107.1(3) .
C41 P2 C1 103.8(3) .
C31 P2 Au2 110.14(19) .
C41 P2 Au2 110.43(19) .
C1 P2 Au2 113.61(19) .
C36 C31 C32 109.2(5) .
C36 C31 P2 115.0(4) .
C32 C31 P2 114.6(4) .
C33 C32 C31 110.0(5) .
C32 C33 C34 112.0(5) .
C35 C34 C33 111.9(5) .
C34 C35 C36 110.6(5) .
C35 C36 C31 109.5(5) .
C42 C41 C46 111.2(5) .
C42 C41 P2 111.1(4) .
C46 C41 P2 116.9(4) .
C43 C42 C41 110.7(5) .
C42 C43 C44 110.3(5) .
C43 C44 C45 111.2(5) .
C46 C45 C44 112.2(5) .
C45 C46 C41 108.8(5) .
C1S C1S Cl1S 107.1(7) 3_775
C3S Cl2S C2S 39.1(5) .
C2S C2S Cl2S 106.3(10) 3_675
C3S C3S Cl2S 106.5(11) 3_675

loop_
_geom_bond_atom_site_label_1
_geom_bond_atom_site_label_2
_geom_bond_distance
_geom_bond_site_symmetry_2
Au1 P1 2.3458(14) .
Au1 Br3 2.4275(7) .
Au1 Br1 2.4366(7) .
Au1 Br2 2.4611(6) .
P1 C21 1.834(6) .
P1 C1 1.843(6) .
P1 C11 1.848(6) .
C11 C12 1.532(8) .
C11 C16 1.542(8) .
C12 C13 1.527(9) .
C13 C14 1.513(9) .
C14 C15 1.527(9) .
C15 C16 1.533(9) .
C21 C26 1.539(8) .
C21 C22 1.540(8) .
C22 C23 1.542(8) .
C23 C24 1.525(9) .
C24 C25 1.543(9) .
C25 C26 1.517(9) .
C1 P2 1.838(6) .
Au2 P2 2.3528(15) .
Au2 Br5 2.4254(7) .
Au2 Br4 2.4298(7) .
Au2 Br6 2.4606(7) .
P2 C31 1.833(6) .
P2 C41 1.837(6) .
C31 C36 1.539(8) .
C31 C32 1.542(8) .
C32 C33 1.535(8) .
C33 C34 1.536(9) .
C34 C35 1.512(9) .
C35 C36 1.522(8) .
C41 C42 1.532(8) .
C41 C46 1.534(8) .
C42 C43 1.524(8) .
C43 C44 1.524(9) .
C44 C45 1.538(9) .
C45 C46 1.526(8) .
Cl1S C1S 1.805(7) .
C1S C1S 1.488(13) 3_775
Cl2S C3S 1.808(11) .
Cl2S C2S 1.812(10) .
C2S C2S 1.497(17) 3_675
C3S C3S 1.500(18) 3_675

loop_
_geom_torsion_atom_site_label_1
_geom_torsion_atom_site_label_2
_geom_torsion_atom_site_label_3
_geom_torsion_atom_site_label_4
_geom_torsion
_geom_torsion_site_symmetry_4
Br3 Au1 P1 C21 174.1(2) .
Br1 Au1 P1 C21 -12.8(2) .
Br2 Au1 P1 C21 160.0(6) .
Br3 Au1 P1 C1 50.2(2) .
Br1 Au1 P1 C1 -136.7(2) .
Br2 Au1 P1 C1 36.1(7) .
Br3 Au1 P1 C11 -60.7(2) .
Br1 Au1 P1 C11 112.4(2) .
Br2 Au1 P1 C11 -74.8(7) .
C21 P1 C11 C12 81.9(5) .
C1 P1 C11 C12 -163.0(4) .
Au1 P1 C11 C12 -43.5(5) .
C21 P1 C11 C16 -47.5(5) .
C1 P1 C11 C16 67.6(5) .
Au1 P1 C11 C16 -172.9(4) .
C16 C11 C12 C13 -53.9(7) .
P1 C11 C12 C13 175.6(4) .
C11 C12 C13 C14 57.1(7) .
C12 C13 C14 C15 -58.7(8) .
C13 C14 C15 C16 57.4(8) .
C14 C15 C16 C11 -54.0(7) .
C12 C11 C16 C15 52.4(7) .
P1 C11 C16 C15 -178.4(4) .
C1 P1 C21 C26 -153.5(4) .
C11 P1 C21 C26 -42.5(5) .
Au1 P1 C21 C26 79.4(4) .
C1 P1 C21 C22 -28.9(5) .
C11 P1 C21 C22 82.1(5) .
Au1 P1 C21 C22 -156.0(4) .
C26 C21 C22 C23 -61.8(6) .
P1 C21 C22 C23 171.6(4) .
C21 C22 C23 C24 58.7(7) .
C22 C23 C24 C25 -54.7(8) .
C23 C24 C25 C26 54.8(8) .
C24 C25 C26 C21 -58.1(7) .
C22 C21 C26 C25 61.7(6) .
P1 C21 C26 C25 -170.4(4) .
C21 P1 C1 P2 -66.6(4) .
C11 P1 C1 P2 174.6(4) .
Au1 P1 C1 P2 60.2(4) .
P1 C1 P2 C31 -83.9(4) .
P1 C1 P2 C41 157.9(4) .
P1 C1 P2 Au2 37.9(4) .
Br5 Au2 P2 C31 43.2(2) .
Br4 Au2 P2 C31 -142.9(2) .
Br6 Au2 P2 C31 -22.1(6) .
Br5 Au2 P2 C41 166.9(2) .
Br4 Au2 P2 C41 -19.2(2) .
Br6 Au2 P2 C41 101.6(6) .
Br5 Au2 P2 C1 -77.0(2) .
Br4 Au2 P2 C1 97.0(2) .
Br6 Au2 P2 C1 -142.2(5) .
C41 P2 C31 C36 -81.6(5) .
C1 P2 C31 C36 165.5(4) .
Au2 P2 C31 C36 41.5(5) .
C41 P2 C31 C32 46.2(5) .
C1 P2 C31 C32 -66.8(5) .
Au2 P2 C31 C32 169.2(4) .
C36 C31 C32 C33 -58.6(6) .
P2 C31 C32 C33 170.9(4) .
C31 C32 C33 C34 54.1(7) .
C32 C33 C34 C35 -52.7(8) .
C33 C34 C35 C36 55.5(7) .
C34 C35 C36 C31 -60.3(7) .
C32 C31 C36 C35 61.8(6) .
P2 C31 C36 C35 -167.8(4) .
C31 P2 C41 C42 54.5(5) .
C1 P2 C41 C42 169.5(4) .
Au2 P2 C41 C42 -68.3(4) .
C31 P2 C41 C46 -74.6(5) .
C1 P2 C41 C46 40.5(5) .
Au2 P2 C41 C46 162.6(4) .
C46 C41 C42 C43 -58.9(6) .
P2 C41 C42 C43 169.0(4) .
C41 C42 C43 C44 56.9(7) .
C42 C43 C44 C45 -55.2(7) .
C43 C44 C45 C46 55.8(7) .
C44 C45 C46 C41 -56.0(7) .
C42 C41 C46 C45 57.4(6) .
P2 C41 C46 C45 -173.5(4) .
C3S Cl2S C2S C2S 1.8(15) 3_675
C2S Cl2S C3S C3S -1.8(15) 3_675
